data_2235264
loop_
_publ_author_name
'Rao, Guo-Wu'
'Li, Xiao-Min'
'Sun, Na-Bo'

_publ_section_title
;
 3-(2-Chloro-3,3,3-trifluoroprop-1-en-1-yl)-2,2-dimethyl-<i>N</i>-[3-(trifluoromethyl)phenyl]cyclopropanecarboxamide
;
_journal_coeditor_code TK5094
_journal_issue 6
_journal_name_full 'Acta Crystallographica Section E'
_journal_page_first o1743
_journal_paper_doi 10.1107/S1600536812020922
_journal_volume 68
_journal_year 2012
_chemical_formula_iupac 'C16 H14 Cl F6 N O'
_chemical_formula_moiety 'C16 H14 Cl F6 N O'
_chemical_formula_sum 'C16 H14 Cl F6 N O'
_chemical_formula_weight 385.73
_chemical_name_systematic
;
3-(2-Chloro-3,3,3-trifluoroprop-1-en-1-yl)-2,2-dimethyl-
<i>N</i>-[3-(trifluoromethyl)phenyl]cyclopropanecarboxamide
;
_space_group_IT_number 14
_symmetry_cell_setting monoclinic
_symmetry_space_group_name_Hall '-P 2ybc'
_symmetry_space_group_name_H-M 'P 1 21/c 1'
_atom_sites_solution_hydrogens geom
_atom_sites_solution_primary direct
_atom_sites_solution_secondary difmap
_audit_creation_method SHELXL-97
_cell_angle_alpha 90.00
_cell_angle_beta 93.009(3)
_cell_angle_gamma 90.00
_cell_formula_units_Z 4
_cell_length_a 11.006(3)
_cell_length_b 16.699(4)
_cell_length_c 9.659(2)
_cell_measurement_temperature 298(2)
_cell_volume 1772.8(7)
_computing_cell_refinement 'SAINT (Bruker, 1997)'
_computing_data_collection 'SMART (Bruker, 1997)'
_computing_data_reduction 'SAINT (Bruker, 1997)'
_computing_molecular_graphics 'ORTEP-3 for Windows (Farrugia, 1997)'
_computing_publication_material 'WinGX (Farrugia, 1999)'
_computing_structure_refinement 'SHELXL97 (Sheldrick, 2008)'
_computing_structure_solution 'SHELXS97 (Sheldrick, 2008)'
_diffrn_ambient_temperature 298(2)
_diffrn_measured_fraction_theta_full 0.998
_diffrn_measured_fraction_theta_max 0.998
_diffrn_measurement_device_type 'Bruker SMART CCD'
_diffrn_measurement_method '\f and \w scans'
_diffrn_radiation_monochromator graphite
_diffrn_radiation_source 'fine-focus sealed tube'
_diffrn_radiation_type MoK\a
_diffrn_radiation_wavelength 0.71073
_diffrn_reflns_av_R_equivalents 0.0259
_diffrn_reflns_av_sigmaI/netI 0.0348
_diffrn_reflns_limit_h_max 12
_diffrn_reflns_limit_h_min -13
_diffrn_reflns_limit_k_max 19
_diffrn_reflns_limit_k_min -19
_diffrn_reflns_limit_l_max 11
_diffrn_reflns_limit_l_min -10
_diffrn_reflns_number 7354
_diffrn_reflns_theta_full 25.02
_diffrn_reflns_theta_max 25.02
_diffrn_reflns_theta_min 1.85
_exptl_absorpt_coefficient_mu 0.278
_exptl_absorpt_correction_T_max 0.9672
_exptl_absorpt_correction_T_min 0.8458
_exptl_absorpt_correction_type multi-scan
_exptl_absorpt_process_details '(SADABS; Bruker, 1997)'
_exptl_crystal_colour colourless
_exptl_crystal_density_diffrn 1.445
_exptl_crystal_density_method 'not measured'
_exptl_crystal_description block
_exptl_crystal_F_000 784
_exptl_crystal_size_max 0.60
_exptl_crystal_size_mid 0.13
_exptl_crystal_size_min 0.12
_refine_diff_density_max 0.524
_refine_diff_density_min -0.478
_refine_ls_extinction_coef 0.0120(19)
_refine_ls_extinction_expression Fc^*^=kFc[1+0.001xFc^2^\l^3^/sin(2\q)]^-1/4^
_refine_ls_extinction_method 'SHELXL97 (Sheldrick, 2008)'
_refine_ls_goodness_of_fit_ref 1.035
_refine_ls_hydrogen_treatment constr
_refine_ls_matrix_type full
_refine_ls_number_parameters 256
_refine_ls_number_reflns 3120
_refine_ls_number_restraints 0
_refine_ls_restrained_S_all 1.035
_refine_ls_R_factor_all 0.0844
_refine_ls_R_factor_gt 0.0635
_refine_ls_shift/su_max 0.000
_refine_ls_shift/su_mean 0.000
_refine_ls_structure_factor_coef Fsqd
_refine_ls_weighting_details 'calc w=1/[\s^2^(Fo^2^)+(0.0682P)^2^+1.1818P] where P=(Fo^2^+2Fc^2^)/3'
_refine_ls_weighting_scheme calc
_refine_ls_wR_factor_gt 0.1596
_refine_ls_wR_factor_ref 0.1753
_reflns_number_gt 2247
_reflns_number_total 3120
_reflns_threshold_expression I>2\s(I)
_cod_data_source_file tk5094.cif
_cod_data_source_block I
_cod_original_sg_symbol_H-M 'P 21/c'
_cod_database_code 2235264
_cod_database_fobs_code 2235264

loop_
_symmetry_equiv_pos_as_xyz
'x, y, z'
'-x, y+1/2, -z+1/2'
'-x, -y, -z'
'x, -y-1/2, z-1/2'

loop_
_atom_site_type_symbol
_atom_site_label
_atom_site_fract_x
_atom_site_fract_y
_atom_site_fract_z
_atom_site_U_iso_or_equiv
_atom_site_adp_type
_atom_site_calc_flag
_atom_site_refinement_flags
_atom_site_occupancy
_atom_site_symmetry_multiplicity
_atom_site_disorder_assembly
_atom_site_disorder_group
C C1 1.3041(4) 0.0980(3) -0.1232(4) 0.0913(12) Uani d . 1 1 . .
C C2 1.3072(3) 0.1266(2) 0.0223(3) 0.0685(9) Uani d . 1 1 . .
C C3 1.2130(3) 0.12532(19) 0.0995(3) 0.0630(8) Uani d . 1 1 . .
H H3 1.1393 0.1088 0.0573 0.076 Uiso calc R 1 1 . .
C C4 1.2130(3) 0.14749(19) 0.2459(3) 0.0619(8) Uani d . 1 1 . .
H H4 1.2944 0.1552 0.2899 0.074 Uiso calc R 1 1 . .
C C5 1.1223(3) 0.1129(2) 0.3411(3) 0.0721(9) Uani d . 1 1 . .
C C8 1.1705(4) 0.0951(3) 0.4888(4) 0.1193(18) Uani d . 1 1 . .
H H8B 1.2049 0.0423 0.4928 0.179 Uiso calc R 1 1 . .
H H8A 1.1049 0.0983 0.5503 0.179 Uiso calc R 1 1 . .
H H8C 1.2319 0.1336 0.5162 0.179 Uiso calc R 1 1 . .
C C7 1.0243(4) 0.0577(2) 0.2842(5) 0.0998(13) Uani d . 1 1 . .
H H7A 0.9567 0.0590 0.3432 0.150 Uiso calc R 1 1 . .
H H7B 1.0556 0.0041 0.2805 0.150 Uiso calc R 1 1 . .
H H7C 0.9978 0.0747 0.1926 0.150 Uiso calc R 1 1 . .
C C6 1.1158(3) 0.20070(18) 0.3045(3) 0.0560(7) Uani d . 1 1 . .
H H6 1.1463 0.2363 0.3792 0.067 Uiso calc R 1 1 . .
C C9 1.0126(2) 0.23407(16) 0.2185(2) 0.0476(6) Uani d . 1 1 . .
C C10 0.8386(3) 0.32746(16) 0.2473(3) 0.0527(7) Uani d . 1 1 . .
C C11 0.7832(3) 0.37131(19) 0.3483(3) 0.0663(8) Uani d . 1 1 . .
H H11 0.8163 0.3716 0.4389 0.080 Uiso calc R 1 1 . .
C C12 0.6798(3) 0.4141(2) 0.3148(4) 0.0818(10) Uani d . 1 1 . .
H H12 0.6429 0.4433 0.3831 0.098 Uiso calc R 1 1 . .
C C13 0.6299(3) 0.4144(2) 0.1813(4) 0.0798(10) Uani d . 1 1 . .
H H13 0.5598 0.4437 0.1588 0.096 Uiso calc R 1 1 . .
C C14 0.6848(3) 0.37073(18) 0.0813(4) 0.0665(8) Uani d . 1 1 A .
C C15 0.7895(3) 0.32759(18) 0.1131(3) 0.0608(8) Uani d . 1 1 . .
H H15 0.8267 0.2988 0.0445 0.073 Uiso calc R 1 1 . .
C C16 0.6311(4) 0.3696(3) -0.0649(5) 0.0911(12) Uani d . 1 1 . .
Cl Cl1 1.44791(11) 0.15833(11) 0.08073(14) 0.1439(7) Uani d . 1 1 . .
F F1 1.3420(3) 0.15215(19) -0.2109(3) 0.1418(12) Uani d . 1 1 . .
F F2 1.1945(3) 0.0778(2) -0.1683(3) 0.1437(13) Uani d . 1 1 . .
F F3 1.3764(3) 0.03595(16) -0.1382(3) 0.1264(10) Uani d . 1 1 . .
N N1 0.9449(2) 0.28521(14) 0.2908(2) 0.0565(6) Uani d . 1 1 . .
H H1 0.9703 0.2932 0.3754 0.068 Uiso calc R 1 1 . .
O O1 0.98962(18) 0.21704(13) 0.09703(18) 0.0643(6) Uani d . 1 1 . .
F F4 0.5087(8) 0.3754(17) -0.0623(13) 0.165(5) Uani d P 0.50 1 A 1
F F5 0.661(3) 0.4283(13) -0.1320(16) 0.214(9) Uani d P 0.50 1 A 1
F F6 0.643(2) 0.3051(10) -0.1269(15) 0.152(9) Uani d P 0.50 1 A 1
F F4' 0.568(2) 0.4289(10) -0.1007(11) 0.153(6) Uani d P 0.50 1 A 2
F F5' 0.7204(9) 0.3700(15) -0.1603(8) 0.132(4) Uani d P 0.50 1 A 2
F F6' 0.575(3) 0.3062(10) -0.0982(18) 0.177(9) Uani d P 0.50 1 A 2

loop_
_atom_site_aniso_label
_atom_site_aniso_U_11
_atom_site_aniso_U_22
_atom_site_aniso_U_33
_atom_site_aniso_U_12
_atom_site_aniso_U_13
_atom_site_aniso_U_23
C1 0.094(3) 0.121(3) 0.060(2) 0.026(3) 0.017(2) -0.008(2)
C2 0.072(2) 0.083(2) 0.0508(18) 0.0154(17) 0.0072(15) 0.0018(15)
C3 0.0602(18) 0.081(2) 0.0475(16) 0.0132(15) 0.0012(14) -0.0018(14)
C4 0.0577(17) 0.086(2) 0.0414(15) 0.0140(15) -0.0021(12) 0.0013(14)
C5 0.084(2) 0.081(2) 0.0524(18) 0.0249(19) 0.0141(16) 0.0172(16)
C8 0.149(4) 0.148(4) 0.062(2) 0.073(3) 0.023(2) 0.045(2)
C7 0.111(3) 0.072(2) 0.120(4) 0.003(2) 0.037(3) 0.014(2)
C6 0.0630(17) 0.0717(19) 0.0329(13) 0.0080(14) -0.0013(12) -0.0027(12)
C9 0.0560(15) 0.0559(15) 0.0308(13) -0.0004(12) 0.0011(11) 0.0031(11)
C10 0.0588(16) 0.0527(16) 0.0466(15) 0.0036(13) 0.0027(12) 0.0037(12)
C11 0.071(2) 0.073(2) 0.0561(18) 0.0065(16) 0.0095(15) -0.0040(15)
C12 0.079(2) 0.085(2) 0.082(3) 0.0180(19) 0.020(2) -0.0061(19)
C13 0.067(2) 0.076(2) 0.097(3) 0.0186(17) 0.0053(19) 0.010(2)
C14 0.0655(19) 0.0607(18) 0.073(2) 0.0051(15) -0.0035(16) 0.0097(16)
C15 0.0709(19) 0.0603(17) 0.0510(17) 0.0113(15) 0.0013(14) 0.0012(14)
C16 0.089(3) 0.093(3) 0.088(3) 0.022(3) -0.026(2) 0.014(3)
Cl1 0.0863(8) 0.2456(18) 0.1022(9) -0.0409(9) 0.0265(6) -0.0419(10)
F1 0.192(3) 0.173(3) 0.0640(15) 0.027(2) 0.0439(17) 0.0278(16)
F2 0.109(2) 0.251(4) 0.0706(15) 0.001(2) -0.0003(14) -0.0609(19)
F3 0.152(2) 0.133(2) 0.0976(19) 0.0426(18) 0.0355(16) -0.0290(15)
N1 0.0674(15) 0.0694(15) 0.0320(11) 0.0117(12) -0.0038(10) -0.0053(10)
O1 0.0720(13) 0.0879(15) 0.0323(10) 0.0193(11) -0.0052(9) -0.0060(9)
F4 0.088(5) 0.259(15) 0.142(8) 0.039(7) -0.058(5) -0.037(9)
F5 0.34(2) 0.183(14) 0.107(10) -0.117(14) -0.092(13) 0.088(10)
F6 0.200(14) 0.154(14) 0.093(6) 0.098(13) -0.076(9) -0.054(9)
F4' 0.188(13) 0.145(10) 0.122(6) 0.105(11) -0.031(9) 0.024(7)
F5' 0.116(5) 0.212(11) 0.068(3) 0.017(7) -0.009(3) 0.024(6)
F6' 0.239(17) 0.142(13) 0.139(10) -0.088(13) -0.094(11) 0.044(9)

loop_
_atom_type_symbol
_atom_type_description
_atom_type_scat_dispersion_real
_atom_type_scat_dispersion_imag
_atom_type_scat_source
C C 0.0033 0.0016 'International Tables Vol C Tables 4.2.6.8 and 6.1.1.4'
H H 0.0000 0.0000 'International Tables Vol C Tables 4.2.6.8 and 6.1.1.4'
Cl Cl 0.1484 0.1585 'International Tables Vol C Tables 4.2.6.8 and 6.1.1.4'
F F 0.0171 0.0103 'International Tables Vol C Tables 4.2.6.8 and 6.1.1.4'
N N 0.0061 0.0033 'International Tables Vol C Tables 4.2.6.8 and 6.1.1.4'
O O 0.0106 0.0060 'International Tables Vol C Tables 4.2.6.8 and 6.1.1.4'

loop_
_geom_angle_atom_site_label_1
_geom_angle_atom_site_label_2
_geom_angle_atom_site_label_3
_geom_angle
F2 C1 F3 108.2(4)
F2 C1 F1 106.3(4)
F3 C1 F1 104.8(3)
F2 C1 C2 112.0(3)
F3 C1 C2 111.9(3)
F1 C1 C2 113.3(4)
C3 C2 C1 123.7(3)
C3 C2 Cl1 123.3(3)
C1 C2 Cl1 112.9(3)
C2 C3 C4 126.0(3)
C2 C3 H3 117.0
C4 C3 H3 117.0
C3 C4 C5 121.8(3)
C3 C4 C6 122.9(2)
C5 C4 C6 59.8(2)
C3 C4 H4 114.0
C5 C4 H4 114.0
C6 C4 H4 114.0
C7 C5 C4 119.9(3)
C7 C5 C6 119.1(3)
C4 C5 C6 60.6(2)
C7 C5 C8 115.5(4)
C4 C5 C8 115.9(3)
C6 C5 C8 114.7(3)
C5 C8 H8B 109.5
C5 C8 H8A 109.5
H8B C8 H8A 109.5
C5 C8 H8C 109.5
H8B C8 H8C 109.5
H8A C8 H8C 109.5
C5 C7 H7A 109.5
C5 C7 H7B 109.5
H7A C7 H7B 109.5
C5 C7 H7C 109.5
H7A C7 H7C 109.5
H7B C7 H7C 109.5
C9 C6 C5 121.5(3)
C9 C6 C4 123.0(2)
C5 C6 C4 59.6(2)
C9 C6 H6 114.1
C5 C6 H6 114.1
C4 C6 H6 114.1
O1 C9 N1 123.5(2)
O1 C9 C6 124.4(2)
N1 C9 C6 112.0(2)
C15 C10 C11 119.7(3)
C15 C10 N1 123.9(3)
C11 C10 N1 116.3(3)
C12 C11 C10 120.0(3)
C12 C11 H11 120.0
C10 C11 H11 120.0
C11 C12 C13 120.7(3)
C11 C12 H12 119.7
C13 C12 H12 119.7
C14 C13 C12 119.2(3)
C14 C13 H13 120.4
C12 C13 H13 120.4
C13 C14 C15 120.9(3)
C13 C14 C16 120.1(3)
C15 C14 C16 119.0(3)
C10 C15 C14 119.4(3)
C10 C15 H15 120.3
C14 C15 H15 120.3
F5 C16 F6 113.5(12)
F5 C16 F4' 51.8(11)
F6 C16 F4' 128.8(9)
F5 C16 F6' 132.7(8)
F6 C16 F6' 37.9(10)
F4' C16 F6' 110.0(9)
F5 C16 F4 104.5(11)
F6 C16 F4 101.7(9)
F4' C16 F4 53.9(6)
F6' C16 F4 65.7(9)
F5 C16 F5' 54.8(12)
F6 C16 F5' 65.5(8)
F4' C16 F5' 102.4(8)
F6' C16 F5' 101.0(10)
F4 C16 F5' 139.2(7)
F5 C16 C14 112.4(6)
F6 C16 C14 114.7(6)
F4' C16 C14 115.8(7)
F6' C16 C14 114.4(7)
F4 C16 C14 108.9(6)
F5' C16 C14 111.6(5)
C9 N1 C10 129.3(2)
C9 N1 H1 115.4
C10 N1 H1 115.4

loop_
_geom_bond_atom_site_label_1
_geom_bond_atom_site_label_2
_geom_bond_distance
C1 F2 1.305(5)
C1 F3 1.319(4)
C1 F1 1.321(5)
C1 C2 1.483(5)
C2 C3 1.309(4)
C2 Cl1 1.704(4)
C3 C4 1.462(4)
C3 H3 0.9300
C4 C5 1.507(4)
C4 C6 1.522(4)
C4 H4 0.9800
C5 C7 1.500(5)
C5 C6 1.509(4)
C5 C8 1.525(5)
C8 H8B 0.9600
C8 H8A 0.9600
C8 H8C 0.9600
C7 H7A 0.9600
C7 H7B 0.9600
C7 H7C 0.9600
C6 C9 1.481(4)
C6 H6 0.9800
C9 O1 1.221(3)
C9 N1 1.351(3)
C10 C15 1.378(4)
C10 C11 1.387(4)
C10 N1 1.411(3)
C11 C12 1.367(5)
C11 H11 0.9300
C12 C13 1.376(5)
C12 H12 0.9300
C13 C14 1.375(5)
C13 H13 0.9300
C14 C15 1.380(4)
C14 C16 1.502(5)
C15 H15 0.9300
C16 F5 1.230(10)
C16 F6 1.242(11)
C16 F4' 1.246(9)
C16 F6' 1.258(12)
C16 F4 1.352(10)
C16 F5' 1.381(10)
N1 H1 0.8600

loop_
_geom_hbond_atom_site_label_D
_geom_hbond_atom_site_label_H
_geom_hbond_atom_site_label_A
_geom_hbond_site_symmetry_A
_geom_hbond_distance_DH
_geom_hbond_distance_HA
_geom_hbond_distance_DA
_geom_hbond_angle_DHA
N1 H1 O1 4_566 0.86 2.15 2.974(3) 161

loop_
_geom_torsion_atom_site_label_1
_geom_torsion_atom_site_label_2
_geom_torsion_atom_site_label_3
_geom_torsion_atom_site_label_4
_geom_torsion
F2 C1 C2 C3 5.3(6)
F3 C1 C2 C3 -116.4(4)
F1 C1 C2 C3 125.5(4)
F2 C1 C2 Cl1 -176.8(3)
F3 C1 C2 Cl1 61.6(4)
F1 C1 C2 Cl1 -56.6(4)
C1 C2 C3 C4 175.5(3)
Cl1 C2 C3 C4 -2.2(5)
C2 C3 C4 C5 -153.3(3)
C2 C3 C4 C6 134.5(4)
C3 C4 C5 C7 -3.5(5)
C6 C4 C5 C7 108.7(3)
C3 C4 C5 C6 -112.3(3)
C3 C4 C5 C8 142.7(3)
C6 C4 C5 C8 -105.0(4)
C7 C5 C6 C9 2.4(4)
C4 C5 C6 C9 112.4(3)
C8 C5 C6 C9 -140.6(3)
C7 C5 C6 C4 -110.0(3)
C8 C5 C6 C4 107.0(3)
C3 C4 C6 C9 0.5(5)
C5 C4 C6 C9 -109.9(3)
C3 C4 C6 C5 110.4(4)
C5 C6 C9 O1 -65.5(4)
C4 C6 C9 O1 6.5(5)
C5 C6 C9 N1 113.7(3)
C4 C6 C9 N1 -174.3(3)
C15 C10 C11 C12 0.4(5)
N1 C10 C11 C12 179.9(3)
C10 C11 C12 C13 -0.2(5)
C11 C12 C13 C14 0.3(6)
C12 C13 C14 C15 -0.7(5)
C12 C13 C14 C16 179.4(4)
C11 C10 C15 C14 -0.7(4)
N1 C10 C15 C14 179.8(3)
C13 C14 C15 C10 0.9(5)
C16 C14 C15 C10 -179.2(3)
C13 C14 C16 F5 83(2)
C15 C14 C16 F5 -97(2)
C13 C14 C16 F6 -145.8(15)
C15 C14 C16 F6 34.3(16)
C13 C14 C16 F4' 25.6(15)
C15 C14 C16 F4' -154.3(14)
C13 C14 C16 F6' -103.9(18)
C15 C14 C16 F6' 76.2(18)
C13 C14 C16 F4 -32.7(14)
C15 C14 C16 F4 147.4(14)
C13 C14 C16 F5' 142.2(12)
C15 C14 C16 F5' -37.7(13)
O1 C9 N1 C10 0.8(5)
C6 C9 N1 C10 -178.4(3)
C15 C10 N1 C9 -5.4(5)
C11 C10 N1 C9 175.1(3)
